data_4038885
loop_
_publ_author_name
'Beesu, Mallesh'
'Mehta, Goverdhan'

_publ_section_title
;
 Orthogonal Strapping of o-Haloaryl Ynones with Pyrazolones: A One-Pot,
 Domino Process toward Spiropyrazolones
;
_journal_name_full 'The Journal of Organic Chemistry'
_journal_paper_doi 10.1021/acs.joc.0c02087
_journal_year 2020
_chemical_formula_moiety '2(C24 H20 N2 O2)'
_chemical_formula_sum 'C48.05 H40 N4 O4'
_chemical_formula_weight 737.44
_space_group_crystal_system triclinic
_space_group_IT_number 2
_space_group_name_Hall '-P 1'
_space_group_name_H-M_alt 'P -1'
_atom_sites_solution_hydrogens mixed
_atom_sites_solution_primary dual
_audit_creation_date 2019-12-31
_audit_creation_method
;
Olex2 1.3-ac4
(compiled 2018.12.18 svn.r3554 for Rigaku Oxford Diffraction, GUI svn.r1)
;
_cell_angle_alpha 62.893(4)
_cell_angle_beta 87.319(3)
_cell_angle_gamma 78.993(3)
_cell_formula_units_Z 2
_cell_length_a 7.7764(2)
_cell_length_b 16.2542(6)
_cell_length_c 17.3988(6)
_cell_measurement_reflns_used 10327
_cell_measurement_temperature 249.97(18)
_cell_measurement_theta_max 25.7920
_cell_measurement_theta_min 2.3270
_cell_volume 1919.58(13)
_computing_cell_refinement 'CrysAlisPro 1.171.40.35a (Rigaku OD, 2018)'
_computing_data_collection 'CrysAlisPro 1.171.40.35a (Rigaku OD, 2018)'
_computing_data_reduction 'CrysAlisPro 1.171.40.35a (Rigaku OD, 2018)'
_computing_molecular_graphics 'Olex2 (Dolomanov et al., 2009)'
_computing_publication_material 'Olex2 (Dolomanov et al., 2009)'
_computing_structure_refinement 'ShelXL (Sheldrick, 2015)'
_computing_structure_solution 'ShelXT (Sheldrick, 2015)'
_diffrn_ambient_environment N~2~
_diffrn_ambient_temperature 249.97(18)
_diffrn_detector 'CCD plate'
_diffrn_detector_area_resol_mean 10.0000
_diffrn_detector_type HyPix3000
_diffrn_measured_fraction_theta_full 0.999
_diffrn_measured_fraction_theta_max 0.955
_diffrn_measurement_details
;
List of Runs (angles in degrees, time in seconds):

  # Type    Start    End  Width  t~exp~   \w     \q     \k     \f   Frames
--------------------------------------------------------------------------
  1  \w     31.00  57.00   0.50   15.63    --   16.22 -17.00 -32.00   52
  2  \w     60.00  85.00   0.50   15.63    --   16.22  45.00 -60.00   50
  3  \w     31.00  86.00   0.50   15.63    --   16.22  45.00 -90.00  110
  4  \w     32.00  58.00   0.50   15.63    --   16.22  45.00-120.00   52
  5  \w    -10.00  21.00   0.50   15.63    --   16.22  30.00-180.00   62
  6  \w     40.00  83.00   0.50   15.63    --   16.22  30.00-180.00   86
  7  \w     -8.00  24.00   0.50   15.63    --   16.22  45.00 -90.00   64
  8  \w     -1.00  39.00   0.50   15.63    --   16.22  45.00 -60.00   80
  9  \w     26.00  85.00   0.50   15.63    --   16.22  45.00 -30.00  118
 10  \w     -3.00  33.00   0.50   15.63    --   16.22 -94.00  30.00   72
 11  \w     11.00  65.00   0.50   15.63    --   16.22-125.00  30.00  108
 12  \w    -27.00  22.00   0.50   15.63    --  -14.97 -94.00   0.00   98
 13  \w    -37.00  10.00   0.50   15.63    --  -14.97 -30.00 -60.00   94
 14  \w    -37.00  -6.00   0.50   15.63    --   16.22 -94.00 -90.00   62
 15  \w     20.00  63.00   0.50   15.63    --   16.22-125.00 -60.00   86
 16  \w    -37.00  14.00   0.50   15.63    --  -14.97 -94.00-150.00  102
 17  \w     11.00  65.00   0.50   15.63    --   16.22-125.00-180.00  108
 18  \w    -54.00   4.00   0.50   15.63    --   16.22 -45.00-180.00  116
 19  \w    -84.00 -47.00   0.50   15.63    --  -14.97 -30.00 -60.00   74
 20  \w    -46.00 -21.00   0.50   15.63    --   16.22 -17.00 -32.00   50
 21  \w    -84.00 -55.00   0.50   15.63    --  -14.97 -17.00 -32.00   58
 22  \w    -53.00 -10.00   0.50   15.63    --  -14.97 125.00   0.00   86
 23  \w    -61.00 -34.00   0.50   15.63    --  -14.97 125.00  30.00   54
 24  \w     59.00  84.00   0.50   15.63    --   16.22  17.00 136.00   50
 25  \w    -40.00 -15.00   0.50   15.63    --   16.22 132.00-107.15   50
 26  \w    -66.00 -27.00   0.50   15.63    --  -14.97 125.00 -90.00   78
 27  \w    -33.00  14.00   0.50   15.63    --  -14.97 -94.00 120.00   94
 28  \w    -12.00  52.00   0.50   15.63    --   16.22  17.00 136.00  128
 29  \w     42.00  86.00   0.50   15.63    --   16.22  77.00 150.00   88
 30  \w     29.00  55.00   0.50   15.63    --  -14.97  17.00 136.00   52
 31  \w     -9.00  23.00   0.50   15.63    --   16.22  77.00 150.00   64
 32  \w    -36.00 -11.00   0.50   15.63    --  -14.97  17.00 136.00   50
;
_diffrn_measurement_device 'four-circle diffractometer'
_diffrn_measurement_device_type 'XtaLAB Synergy, Single source at offset/far, HyPix3000'
_diffrn_measurement_method '\w scans'
_diffrn_orient_matrix_type 'CrysAlisPro convention (1999,Acta A55,543-557)'
_diffrn_orient_matrix_UB_11 -0.0828855000
_diffrn_orient_matrix_UB_12 0.0226977000
_diffrn_orient_matrix_UB_13 0.0063106000
_diffrn_orient_matrix_UB_21 0.0413077000
_diffrn_orient_matrix_UB_22 0.0308682000
_diffrn_orient_matrix_UB_23 0.0079579000
_diffrn_orient_matrix_UB_31 -0.0087370000
_diffrn_orient_matrix_UB_32 0.0320305000
_diffrn_orient_matrix_UB_33 -0.0447072000
_diffrn_radiation_monochromator mirror
_diffrn_radiation_probe x-ray
_diffrn_radiation_type MoK\a
_diffrn_radiation_wavelength 0.71073
_diffrn_reflns_av_R_equivalents 0.0802
_diffrn_reflns_av_unetI/netI 0.0752
_diffrn_reflns_Laue_measured_fraction_full 0.999
_diffrn_reflns_Laue_measured_fraction_max 0.955
_diffrn_reflns_limit_h_max 9
_diffrn_reflns_limit_h_min -9
_diffrn_reflns_limit_k_max 20
_diffrn_reflns_limit_k_min -20
_diffrn_reflns_limit_l_max 22
_diffrn_reflns_limit_l_min -21
_diffrn_reflns_number 31927
_diffrn_reflns_point_group_measured_fraction_full 0.999
_diffrn_reflns_point_group_measured_fraction_max 0.955
_diffrn_reflns_theta_full 25.242
_diffrn_reflns_theta_max 27.015
_diffrn_reflns_theta_min 2.347
_diffrn_source 'micro-focus sealed X-ray tube'
_diffrn_source_type 'PhotonJet (Mo) X-ray Source'
_exptl_absorpt_coefficient_mu 0.082
_exptl_absorpt_correction_T_max 1.00000
_exptl_absorpt_correction_T_min 0.41977
_exptl_absorpt_correction_type multi-scan
_exptl_absorpt_process_details
;
CrysAlisPro 1.171.40.35a (Rigaku Oxford Diffraction, 2018)
Empirical absorption correction using spherical harmonics,
 implemented in SCALE3 ABSPACK scaling algorithm.
;
_exptl_crystal_colour colourless
_exptl_crystal_colour_primary colourless
_exptl_crystal_density_diffrn 1.276
_exptl_crystal_description block
_exptl_crystal_F_000 777
_exptl_crystal_size_max 0.2
_exptl_crystal_size_mid 0.18
_exptl_crystal_size_min 0.16
_refine_diff_density_max 0.220
_refine_diff_density_min -0.198
_refine_diff_density_rms 0.041
_refine_ls_extinction_method none
_refine_ls_goodness_of_fit_ref 1.001
_refine_ls_hydrogen_treatment mixed
_refine_ls_matrix_type full
_refine_ls_number_parameters 593
_refine_ls_number_reflns 8002
_refine_ls_number_restraints 0
_refine_ls_restrained_S_all 1.001
_refine_ls_R_factor_all 0.1243
_refine_ls_R_factor_gt 0.0618
_refine_ls_shift/su_max 0.001
_refine_ls_shift/su_mean 0.000
_refine_ls_structure_factor_coef Fsqd
_refine_ls_weighting_details 'w=1/[\s^2^(Fo^2^)+(0.0901P)^2^] where P=(Fo^2^+2Fc^2^)/3'
_refine_ls_weighting_scheme calc
_refine_ls_wR_factor_gt 0.1579
_refine_ls_wR_factor_ref 0.1964
_reflns_Friedel_coverage 0.000
_reflns_number_gt 4062
_reflns_number_total 8002
_reflns_threshold_expression 'I > 2\s(I)'
_cod_data_source_file jo0c02087_si_005.cif
_cod_data_source_block gm09
_cod_database_code 4038885
_shelx_shelxl_version_number 2018/3
_chemical_oxdiff_formula 'C H N O'
_shelx_space_group_comment
;
The symmetry employed for this shelxl refinement is uniquely defined
by the following loop, which should always be used as a source of
symmetry information in preference to the above space-group names.
They are only intended as comments.
;
_shelx_estimated_absorpt_t_max 0.987
_shelx_estimated_absorpt_t_min 0.984
_reflns_odcompleteness_completeness 99.67
_reflns_odcompleteness_iscentric 1
_reflns_odcompleteness_theta 26.32
_olex2_refinement_description
;
1. Fixed Uiso
 At 1.2 times of:
  All C(H) groups
 At 1.5 times of:
  All C(H,H,H) groups
2.a Aromatic/amide H refined with riding coordinates:
 C00L(H00L), C00N(H00N), C00O(H00O), C00Q(H00Q), C00R(H00R), C00T(H00T),
 C00Y(H00Y), C00Z(H00Z), C011(H011), C013(H013), C015(H015), C016(H016),
 C018(H018), C01A(H01m), C01B(H01n), C01C(H01o), C01F(H01p), C01H(H01q)
2.b Idealised Me refined as rotating group:
 C00U(H00d,H00e,H00f), C00X(H00a,H00b,H00c)
;
_olex2_submission_special_instructions 'No special instructions were received'
_oxdiff_exptl_absorpt_empirical_details
;
Empirical correction (ABSPACK) includes:
- Absorption correction using spherical harmonics
- Frame scaling
;
_oxdiff_exptl_absorpt_empirical_full_max 2.571
_oxdiff_exptl_absorpt_empirical_full_min 0.213

loop_
_space_group_symop_operation_xyz
'x, y, z'
'-x, -y, -z'

loop_
_atom_site_label
_atom_site_type_symbol
_atom_site_fract_x
_atom_site_fract_y
_atom_site_fract_z
_atom_site_U_iso_or_equiv
_atom_site_adp_type
_atom_site_occupancy
_atom_site_site_symmetry_order
_atom_site_calc_flag
_atom_site_refinement_flags_posn
_atom_site_refinement_flags_adp
_atom_site_refinement_flags_occupancy
_atom_site_disorder_assembly
_atom_site_disorder_group
O001 O 1.2839(2) -0.11999(11) 0.34732(10) 0.0567(4) Uani 1 1 d . . . . .
O002 O 0.6981(2) 0.58481(11) 0.16040(10) 0.0599(5) Uani 1 1 d . . . . .
N003 N 0.9142(2) 0.01852(12) 0.21237(11) 0.0484(5) Uani 1 1 d . . . . .
N004 N 1.0016(2) -0.04101(12) 0.29379(11) 0.0459(5) Uani 1 1 d . . . . .
N005 N 0.9777(2) 0.50688(14) 0.21837(12) 0.0582(5) Uani 1 1 d . . . . .
N006 N 1.0596(2) 0.44588(14) 0.30082(12) 0.0594(5) Uani 1 1 d . . . . .
O007 O 1.6560(2) -0.11763(16) 0.08575(13) 0.0998(7) Uani 1 1 d . . . . .
C008 C 0.9036(3) -0.06556(15) 0.36937(14) 0.0460(5) Uani 1 1 d . . . . .
C009 C 1.1767(3) -0.07101(14) 0.28801(14) 0.0454(5) Uani 1 1 d . . . . .
O00A O 0.2818(3) 0.54105(16) 0.41950(12) 0.1021(8) Uani 1 1 d . . . . .
C00B C 1.0264(3) 0.02672(15) 0.15429(14) 0.0475(6) Uani 1 1 d . . . . .
C00C C 1.2059(3) -0.03329(15) 0.19080(13) 0.0460(6) Uani 1 1 d . . . . .
C00D C 0.8014(3) 0.53415(15) 0.22107(14) 0.0495(6) Uani 1 1 d . . . . .
C00E C 0.6264(3) 0.42705(15) 0.33854(13) 0.0480(6) Uani 1 1 d . . . . .
C00F C 0.6704(3) 0.34141(16) 0.32492(14) 0.0501(6) Uani 1 1 d . . . . .
C00G C 1.3529(3) 0.02170(16) 0.16114(14) 0.0524(6) Uani 1 1 d . . . . .
C00H C 0.7610(3) 0.48915(15) 0.31749(14) 0.0496(6) Uani 1 1 d . . . . .
C00I C 1.3301(3) 0.11336(17) 0.16324(15) 0.0557(6) Uani 1 1 d . . . . .
C00J C 1.2343(3) -0.11728(16) 0.17311(14) 0.0533(6) Uani 1 1 d . . . . .
C00K C 0.9420(3) 0.43418(16) 0.35674(14) 0.0520(6) Uani 1 1 d . . . . .
C00L C 0.7281(3) -0.06740(16) 0.36430(15) 0.0575(6) Uani 1 1 d . . . . .
H00L H 0.674819 -0.052981 0.311778 0.069 Uiso 1 1 calc R . . . .
C00M C 1.3773(3) -0.14436(18) 0.13934(15) 0.0598(7) Uani 1 1 d . . . . .
C00N C 1.2572(3) 0.52484(17) 0.15341(15) 0.0591(7) Uani 1 1 d . . . . .
H00N H 1.310739 0.499484 0.208171 0.071 Uiso 1 1 calc R . . . .
C00O C 0.4751(3) 0.44592(18) 0.37177(14) 0.0598(7) Uani 1 1 d . . . . .
H00O H 0.396653 0.405401 0.384066 0.072 Uiso 1 1 calc R . . . .
C00P C 0.7055(4) 0.56957(17) 0.33978(15) 0.0596(7) Uani 1 1 d . . . . .
C00Q C 0.6506(3) 0.25488(18) 0.39052(16) 0.0613(7) Uani 1 1 d . . . . .
H00Q H 0.612326 0.250408 0.443501 0.074 Uiso 1 1 calc R . . . .
C00R C 0.9811(3) -0.08705(19) 0.44698(16) 0.0650(7) Uani 1 1 d . . . . .
H00R H 1.099375 -0.085682 0.450575 0.078 Uiso 1 1 calc R . . . .
C00S C 0.5527(4) 0.58666(18) 0.37165(15) 0.0657(8) Uani 1 1 d . . . . .
C00T C 1.4954(3) -0.00928(19) 0.12920(15) 0.0653(7) Uani 1 1 d . . . . .
H00T H 1.585405 0.024833 0.114450 0.078 Uiso 1 1 calc R . . . .
C00U C 0.9800(3) 0.08605(18) 0.06109(14) 0.0671(7) Uani 1 1 d . . . . .
H00D H 0.861907 0.120390 0.053721 0.101 Uiso 1 1 calc GR . . . .
H00E H 0.989332 0.046794 0.032741 0.101 Uiso 1 1 calc GR . . . .
H00F H 1.058689 0.129493 0.036307 0.101 Uiso 1 1 calc GR . . . .
C00V C 0.4244(4) 0.5267(2) 0.39021(15) 0.0712(8) Uani 1 1 d . . . . .
C00W C 1.0820(3) 0.53440(19) 0.14508(15) 0.0644(7) Uani 1 1 d . . . . .
C00X C 0.9801(3) 0.37478(18) 0.45060(14) 0.0698(8) Uani 1 1 d . . . . .
H00A H 0.910855 0.326472 0.471784 0.105 Uiso 1 1 calc GR . . . .
H00B H 0.951882 0.412989 0.479964 0.105 Uiso 1 1 calc GR . . . .
H00C H 1.102297 0.346315 0.460987 0.105 Uiso 1 1 calc GR . . . .
C00Y C 0.7288(3) 0.34419(18) 0.24756(16) 0.0660(7) Uani 1 1 d . . . . .
H00Y H 0.745333 0.401127 0.202319 0.079 Uiso 1 1 calc R . . . .
C00Z C 1.2746(4) 0.12633(19) 0.23479(17) 0.0704(8) Uani 1 1 d . . . . .
H00Z H 1.249735 0.075480 0.284642 0.084 Uiso 1 1 calc R . . . .
C010 C 1.5203(4) -0.0934(2) 0.11568(16) 0.0680(8) Uani 1 1 d . . . . .
C011 C 0.6861(3) 0.17578(19) 0.37894(19) 0.0722(8) Uani 1 1 d . . . . .
H011 H 0.672951 0.118223 0.424302 0.087 Uiso 1 1 calc R . . . .
C012 C 1.3575(4) 0.5521(2) 0.08207(19) 0.0702(8) Uani 1 1 d . . . . .
C013 C 0.6326(3) -0.0905(2) 0.43684(17) 0.0745(8) Uani 1 1 d . . . . .
H013 H 0.514427 -0.092281 0.433650 0.089 Uiso 1 1 calc R . . . .
C014 C 1.1051(4) -0.1814(2) 0.1947(2) 0.0724(8) Uani 1 1 d . . . . .
C015 C 0.7625(4) 0.2645(2) 0.23651(18) 0.0778(9) Uani 1 1 d . . . . .
H015 H 0.800732 0.268410 0.183723 0.093 Uiso 1 1 calc R . . . .
C016 C 0.7411(4) 0.1800(2) 0.3012(2) 0.0748(8) Uani 1 1 d . . . . .
H016 H 0.763117 0.126257 0.293159 0.090 Uiso 1 1 calc R . . . .
C017 C 1.1973(5) -0.2581(2) 0.1713(2) 0.0799(9) Uani 1 1 d . . . . .
C018 C 0.8846(4) -0.1106(2) 0.51936(17) 0.0807(9) Uani 1 1 d . . . . .
H018 H 0.938264 -0.126202 0.572143 0.097 Uiso 1 1 calc R . . . .
C019 C 1.3686(5) -0.2328(2) 0.1327(2) 0.0783(10) Uani 1 1 d . . . . .
C01A C 0.7108(4) -0.1112(2) 0.51453(18) 0.0827(9) Uani 1 1 d . . . . .
H01M H 0.645123 -0.125492 0.563491 0.099 Uiso 1 1 calc R . . . .
C01B C 1.3620(4) 0.1907(2) 0.09023(19) 0.0853(9) Uani 1 1 d . . . . .
H01N H 1.396723 0.184561 0.040917 0.102 Uiso 1 1 calc R . . . .
C01C C 1.2560(4) 0.2125(2) 0.2332(2) 0.0823(9) Uani 1 1 d . . . . .
H01O H 1.218509 0.219787 0.281623 0.099 Uiso 1 1 calc R . . . .
C01D C 0.8179(5) 0.6403(2) 0.3255(3) 0.0893(11) Uani 1 1 d . . . . .
C01E C 0.5337(8) 0.6728(3) 0.3846(2) 0.1015(15) Uani 1 1 d . . . . .
C01F C 1.2927(4) 0.2884(2) 0.1599(3) 0.0930(10) Uani 1 1 d . . . . .
H01P H 1.283191 0.346878 0.158737 0.112 Uiso 1 1 calc R . . . .
C01G C 0.7005(7) 0.7117(3) 0.3487(4) 0.1101(16) Uani 1 1 d . . . . .
C01H C 1.3434(5) 0.2760(2) 0.0893(2) 0.1039(11) Uani 1 1 d . . . . .
H01Q H 1.365739 0.327304 0.039143 0.125 Uiso 1 1 calc R . . . .
C1 C 1.1036(11) 0.6405(13) -0.0079(4) 0.093(5) Uani 0.48(2) 1 d . . . . .
C0AA C 1.0029(11) 0.6068(15) 0.0628(4) 0.083(5) Uani 0.47(3) 1 d . . . . .
C2 C 1.0128(9) 0.5386(13) 0.0683(5) 0.081(4) Uani 0.55(2) 1 d . . . . .
C1AA C 1.1170(8) 0.5650(12) -0.0028(4) 0.086(5) Uani 0.54(2) 1 d . . . . .
C4AA C 1.2858(5) 0.5877(3) 0.0031(2) 0.1166(15) Uani 1 1 d . . . . .
H012 H 1.476(4) 0.545(2) 0.0885(18) 0.108(11) Uiso 1 1 d . . . . .
H4AA H 1.364(4) 0.604(2) -0.0433(19) 0.111(11) Uiso 1 1 d . . . . .
H1 H 1.073(7) 0.610(4) -0.062(4) 0.28(3) Uiso 1 1 d . . . . .
H0AA H 0.881(8) 0.596(4) 0.059(3) 0.22(2) Uiso 1 1 d . . . . .
H01K H 1.371(3) -0.2242(16) 0.0743(16) 0.075(8) Uiso 1 1 d . . . . .
H01L H 1.473(3) -0.2821(19) 0.1615(16) 0.086(9) Uiso 1 1 d . . . . .
H01G H 0.998(4) -0.146(2) 0.160(2) 0.119(12) Uiso 1 1 d . . . . .
H01I H 1.216(4) -0.314(2) 0.224(2) 0.127(13) Uiso 1 1 d . . . . .
H01H H 1.097(4) -0.2081(19) 0.2553(18) 0.095(10) Uiso 1 1 d . . . . .
H01J H 1.117(4) -0.267(2) 0.133(2) 0.130(13) Uiso 1 1 d . . . . .
H01A H 0.917(4) 0.611(2) 0.363(2) 0.130(15) Uiso 1 1 d . . . . .
H01C H 0.532(5) 0.660(3) 0.441(2) 0.151(15) Uiso 1 1 d . . . . .
H01B H 0.826(4) 0.670(2) 0.263(2) 0.120(13) Uiso 1 1 d . . . . .
H01D H 0.437(5) 0.718(3) 0.354(2) 0.142(15) Uiso 1 1 d . . . . .
H01E H 0.670(6) 0.765(3) 0.306(3) 0.17(2) Uiso 1 1 d . . . . .
H01F H 0.764(4) 0.723(2) 0.392(2) 0.135(13) Uiso 1 1 d . . . . .

loop_
_atom_site_aniso_label
_atom_site_aniso_U_11
_atom_site_aniso_U_22
_atom_site_aniso_U_33
_atom_site_aniso_U_23
_atom_site_aniso_U_13
_atom_site_aniso_U_12
O001 0.0489(10) 0.0590(10) 0.0538(10) -0.0236(8) -0.0036(8) 0.0046(8)
O002 0.0554(11) 0.0621(11) 0.0536(10) -0.0227(8) -0.0057(8) 0.0005(8)
N003 0.0416(11) 0.0511(11) 0.0489(11) -0.0226(9) -0.0033(9) -0.0001(9)
N004 0.0375(11) 0.0528(11) 0.0455(11) -0.0234(9) -0.0002(8) -0.0013(9)
N005 0.0460(12) 0.0768(14) 0.0455(11) -0.0247(10) -0.0006(9) -0.0050(11)
N006 0.0464(12) 0.0752(14) 0.0524(12) -0.0289(10) -0.0043(10) -0.0009(10)
O007 0.0657(13) 0.1333(18) 0.1072(16) -0.0727(14) 0.0213(11) 0.0086(12)
C008 0.0435(13) 0.0467(13) 0.0499(13) -0.0238(10) 0.0056(11) -0.0093(11)
C009 0.0434(14) 0.0427(13) 0.0491(13) -0.0217(10) 0.0023(11) -0.0037(11)
O00A 0.0816(15) 0.1220(18) 0.0928(15) -0.0574(13) 0.0287(12) 0.0191(13)
C00B 0.0443(14) 0.0495(13) 0.0485(13) -0.0237(10) 0.0002(11) -0.0044(11)
C00C 0.0408(13) 0.0477(13) 0.0484(13) -0.0240(10) 0.0010(10) -0.0001(11)
C00D 0.0493(15) 0.0489(13) 0.0510(14) -0.0252(11) -0.0011(11) -0.0035(12)
C00E 0.0466(14) 0.0523(14) 0.0422(13) -0.0221(10) 0.0010(10) -0.0009(11)
C00F 0.0396(13) 0.0567(15) 0.0517(14) -0.0247(11) 0.0000(10) -0.0031(11)
C00G 0.0451(14) 0.0572(15) 0.0493(14) -0.0209(11) 0.0030(11) -0.0066(12)
C00H 0.0475(14) 0.0531(14) 0.0478(13) -0.0263(11) 0.0000(11) 0.0007(12)
C00I 0.0470(15) 0.0560(15) 0.0620(16) -0.0245(12) 0.0022(12) -0.0116(12)
C00J 0.0545(15) 0.0531(15) 0.0518(14) -0.0276(11) -0.0014(11) 0.0015(12)
C00K 0.0507(15) 0.0563(15) 0.0484(14) -0.0263(11) -0.0048(11) -0.0006(12)
C00L 0.0516(16) 0.0652(16) 0.0587(15) -0.0297(12) 0.0014(12) -0.0136(13)
C00M 0.0615(17) 0.0659(17) 0.0487(14) -0.0310(12) -0.0037(12) 0.0095(14)
C00N 0.0546(16) 0.0720(17) 0.0563(15) -0.0351(13) -0.0012(12) -0.0077(14)
C00O 0.0517(15) 0.0750(17) 0.0486(14) -0.0299(12) 0.0074(11) 0.0003(13)
C00P 0.0739(19) 0.0529(15) 0.0519(14) -0.0293(12) -0.0092(13) 0.0051(14)
C00Q 0.0549(16) 0.0648(17) 0.0616(16) -0.0261(13) 0.0102(12) -0.0146(13)
C00R 0.0468(15) 0.096(2) 0.0590(16) -0.0392(14) 0.0085(12) -0.0202(14)
C00S 0.087(2) 0.0571(16) 0.0448(14) -0.0276(12) -0.0036(14) 0.0185(15)
C00T 0.0457(15) 0.0817(19) 0.0662(17) -0.0332(14) 0.0090(12) -0.0099(14)
C00U 0.0646(17) 0.0727(17) 0.0522(15) -0.0218(13) -0.0050(12) -0.0024(14)
C00V 0.0713(19) 0.078(2) 0.0455(14) -0.0264(13) 0.0053(13) 0.0217(16)
C00W 0.0497(16) 0.093(2) 0.0490(15) -0.0311(14) 0.0020(12) -0.0123(14)
C00X 0.0599(17) 0.0863(19) 0.0530(15) -0.0277(14) -0.0027(12) -0.0004(14)
C00Y 0.088(2) 0.0564(16) 0.0525(15) -0.0264(12) 0.0102(13) -0.0078(14)
C00Z 0.090(2) 0.0600(17) 0.0660(17) -0.0302(13) 0.0040(15) -0.0202(15)
C010 0.0582(18) 0.0821(19) 0.0581(16) -0.0367(14) 0.0028(13) 0.0117(15)
C011 0.0620(18) 0.0571(18) 0.088(2) -0.0246(15) 0.0043(15) -0.0112(14)
C012 0.0530(18) 0.097(2) 0.0683(19) -0.0428(16) 0.0119(15) -0.0205(17)
C013 0.0501(16) 0.107(2) 0.0701(19) -0.0413(17) 0.0110(14) -0.0242(16)
C014 0.075(2) 0.0652(19) 0.092(2) -0.0495(18) 0.0046(19) -0.0104(17)
C015 0.102(2) 0.0686(19) 0.0691(18) -0.0427(16) 0.0080(16) -0.0022(17)
C016 0.0696(19) 0.0595(18) 0.100(2) -0.0441(17) -0.0063(16) 0.0001(15)
C017 0.103(3) 0.063(2) 0.082(2) -0.0429(18) -0.002(2) -0.0053(19)
C018 0.0568(18) 0.136(3) 0.0563(17) -0.0487(17) 0.0078(14) -0.0230(18)
C019 0.089(3) 0.073(2) 0.079(2) -0.0514(17) -0.0113(19) 0.0183(18)
C01A 0.0616(19) 0.130(3) 0.0607(18) -0.0434(17) 0.0206(15) -0.0314(18)
C01B 0.097(2) 0.0633(19) 0.083(2) -0.0209(16) 0.0200(16) -0.0227(17)
C01C 0.095(2) 0.070(2) 0.093(2) -0.0450(18) -0.0043(17) -0.0163(17)
C01D 0.121(3) 0.067(2) 0.093(3) -0.049(2) -0.011(2) -0.010(2)
C01E 0.163(4) 0.067(2) 0.063(2) -0.0383(18) -0.002(2) 0.027(3)
C01F 0.091(2) 0.0554(19) 0.133(3) -0.042(2) -0.010(2) -0.0128(17)
C01G 0.147(4) 0.079(3) 0.116(3) -0.063(3) -0.046(3) 0.015(3)
C01H 0.113(3) 0.064(2) 0.114(3) -0.0191(19) 0.018(2) -0.0303(19)
C1 0.081(6) 0.123(11) 0.063(5) -0.029(5) 0.013(4) -0.026(5)
C0AA 0.057(5) 0.108(12) 0.059(4) -0.019(4) 0.001(3) -0.015(5)
C2 0.073(4) 0.112(10) 0.060(4) -0.042(4) 0.004(3) -0.013(4)
C1AA 0.065(4) 0.146(11) 0.050(4) -0.047(4) 0.012(3) -0.021(4)
C4AA 0.064(2) 0.211(4) 0.059(2) -0.048(2) 0.0158(18) -0.031(3)

loop_
_atom_type_symbol
_atom_type_description
_atom_type_scat_dispersion_real
_atom_type_scat_dispersion_imag
_atom_type_scat_source
C C 0.0033 0.0016 'International Tables Vol C Tables 4.2.6.8 and 6.1.1.4'
H H 0.0000 0.0000 'International Tables Vol C Tables 4.2.6.8 and 6.1.1.4'
N N 0.0061 0.0033 'International Tables Vol C Tables 4.2.6.8 and 6.1.1.4'
O O 0.0106 0.0060 'International Tables Vol C Tables 4.2.6.8 and 6.1.1.4'

loop_
_geom_angle_atom_site_label_1
_geom_angle_atom_site_label_2
_geom_angle_atom_site_label_3
_geom_angle
_geom_angle_site_symmetry_1
_geom_angle_site_symmetry_3
_geom_angle_publ_flag
C00B N003 N004 107.84(17) . . ?
N003 N004 C008 119.06(17) . . ?
C009 N004 N003 113.00(17) . . ?
C009 N004 C008 127.90(18) . . ?
N006 N005 C00W 119.04(19) . . ?
C00D N005 N006 113.04(18) . . ?
C00D N005 C00W 127.90(19) . . ?
C00K N006 N005 107.94(19) . . ?
C00L C008 N004 119.5(2) . . ?
C00R C008 N004 120.8(2) . . ?
C00R C008 C00L 119.8(2) . . ?
O001 C009 N004 127.1(2) . . ?
O001 C009 C00C 127.5(2) . . ?
N004 C009 C00C 105.33(17) . . ?
N003 C00B C00C 113.23(19) . . ?
N003 C00B C00U 122.3(2) . . ?
C00U C00B C00C 124.39(19) . . ?
C00B C00C C009 100.12(16) . . ?
C00G C00C C009 113.43(18) . . ?
C00G C00C C00B 113.36(18) . . ?
C00J C00C C009 106.21(17) . . ?
C00J C00C C00B 109.64(18) . . ?
C00J C00C C00G 113.12(19) . . ?
O002 C00D N005 127.3(2) . . ?
O002 C00D C00H 127.0(2) . . ?
N005 C00D C00H 105.63(18) . . ?
C00F C00E C00H 118.31(19) . . ?
C00O C00E C00F 120.6(2) . . ?
C00O C00E C00H 121.0(2) . . ?
C00Q C00F C00E 120.1(2) . . ?
C00Q C00F C00Y 117.2(2) . . ?
C00Y C00F C00E 122.7(2) . . ?
C00I C00G C00C 118.63(19) . . ?
C00T C00G C00C 120.4(2) . . ?
C00T C00G C00I 120.9(2) . . ?
C00E C00H C00D 112.99(18) . . ?
C00E C00H C00K 112.79(18) . . ?
C00K C00H C00D 99.95(17) . . ?
C00P C00H C00D 106.06(18) . . ?
C00P C00H C00E 113.0(2) . . ?
C00P C00H C00K 111.13(19) . . ?
C00Z C00I C00G 123.7(2) . . ?
C01B C00I C00G 118.7(2) . . ?
C01B C00I C00Z 117.6(3) . . ?
C00M C00J C00C 124.2(2) . . ?
C00M C00J C014 112.6(2) . . ?
C014 C00J C00C 123.1(2) . . ?
N006 C00K C00H 113.36(19) . . ?
N006 C00K C00X 123.2(2) . . ?
C00X C00K C00H 123.4(2) . . ?
C008 C00L H00L 120.1 . . ?
C013 C00L C008 119.7(2) . . ?
C013 C00L H00L 120.1 . . ?
C00J C00M C010 121.6(2) . . ?
C00J C00M C019 111.4(3) . . ?
C010 C00M C019 127.1(2) . . ?
C00W C00N H00N 119.6 . . ?
C00W C00N C012 120.9(2) . . ?
C012 C00N H00N 119.6 . . ?
C00E C00O H00O 117.9 . . ?
C00E C00O C00V 124.1(3) . . ?
C00V C00O H00O 117.9 . . ?
C00S C00P C00H 124.1(3) . . ?
C00S C00P C01D 113.1(2) . . ?
C01D C00P C00H 122.9(2) . . ?
C00F C00Q H00Q 119.4 . . ?
C011 C00Q C00F 121.1(2) . . ?
C011 C00Q H00Q 119.4 . . ?
C008 C00R H00R 120.0 . . ?
C008 C00R C018 120.1(2) . . ?
C018 C00R H00R 120.0 . . ?
C00P C00S C00V 121.9(2) . . ?
C00P C00S C01E 111.7(3) . . ?
C00V C00S C01E 126.5(3) . . ?
C00G C00T H00T 117.7 . . ?
C00G C00T C010 124.6(3) . . ?
C010 C00T H00T 117.7 . . ?
C00B C00U H00D 109.5 . . ?
C00B C00U H00E 109.5 . . ?
C00B C00U H00F 109.5 . . ?
H00D C00U H00E 109.5 . . ?
H00D C00U H00F 109.5 . . ?
H00E C00U H00F 109.5 . . ?
O00A C00V C00O 121.0(3) . . ?
O00A C00V C00S 123.2(3) . . ?
C00S C00V C00O 115.9(2) . . ?
N005 C00W C0AA 119.0(4) . . ?
N005 C00W C2 117.4(4) . . ?
C00N C00W N005 121.1(2) . . ?
C00N C00W C0AA 114.9(4) . . ?
C00N C00W C2 117.5(3) . . ?
C2 C00W C0AA 43.1(4) . . ?
C00K C00X H00A 109.5 . . ?
C00K C00X H00B 109.5 . . ?
C00K C00X H00C 109.5 . . ?
H00A C00X H00B 109.5 . . ?
H00A C00X H00C 109.5 . . ?
H00B C00X H00C 109.5 . . ?
C00F C00Y H00Y 119.4 . . ?
C015 C00Y C00F 121.1(2) . . ?
C015 C00Y H00Y 119.4 . . ?
C00I C00Z H00Z 119.4 . . ?
C01C C00Z C00I 121.2(3) . . ?
C01C C00Z H00Z 119.4 . . ?
O007 C010 C00M 123.2(3) . . ?
O007 C010 C00T 120.8(3) . . ?
C00M C010 C00T 116.0(2) . . ?
C00Q C011 H011 119.5 . . ?
C00Q C011 C016 121.0(3) . . ?
C016 C011 H011 119.5 . . ?
C00N C012 H012 120.1(18) . . ?
C4AA C012 C00N 121.2(3) . . ?
C4AA C012 H012 118.7(18) . . ?
C00L C013 H013 119.9 . . ?
C00L C013 C01A 120.3(2) . . ?
C01A C013 H013 119.9 . . ?
C00J C014 C017 103.5(3) . . ?
C00J C014 H01G 109.1(19) . . ?
C00J C014 H01H 105.7(19) . . ?
C017 C014 H01G 111.5(19) . . ?
C017 C014 H01H 108.6(17) . . ?
H01G C014 H01H 117(2) . . ?
C00Y C015 H015 119.4 . . ?
C016 C015 C00Y 121.2(3) . . ?
C016 C015 H015 119.4 . . ?
C011 C016 H016 120.8 . . ?
C015 C016 C011 118.4(3) . . ?
C015 C016 H016 120.8 . . ?
C014 C017 H01I 106(2) . . ?
C014 C017 H01J 110.5(19) . . ?
C019 C017 C014 108.0(3) . . ?
C019 C017 H01I 111(2) . . ?
C019 C017 H01J 114.3(19) . . ?
H01I C017 H01J 107(3) . . ?
C00R C018 H018 119.8 . . ?
C01A C018 C00R 120.4(3) . . ?
C01A C018 H018 119.8 . . ?
C00M C019 H01K 113.1(15) . . ?
C00M C019 H01L 111.2(16) . . ?
C017 C019 C00M 104.4(2) . . ?
C017 C019 H01K 110.5(15) . . ?
C017 C019 H01L 114.5(15) . . ?
H01K C019 H01L 103(2) . . ?
C013 C01A H01M 120.1 . . ?
C018 C01A C013 119.7(2) . . ?
C018 C01A H01M 120.1 . . ?
C00I C01B H01N 119.6 . . ?
C01H C01B C00I 120.7(3) . . ?
C01H C01B H01N 119.6 . . ?
C00Z C01C H01O 119.9 . . ?
C00Z C01C C01F 120.1(3) . . ?
C01F C01C H01O 119.9 . . ?
C00P C01D C01G 103.5(3) . . ?
C00P C01D H01A 110(2) . . ?
C00P C01D H01B 102(2) . . ?
C01G C01D H01A 110(2) . . ?
C01G C01D H01B 107.1(19) . . ?
H01A C01D H01B 122(3) . . ?
C00S C01E C01G 104.2(3) . . ?
C00S C01E H01C 113(2) . . ?
C00S C01E H01D 113(2) . . ?
C01G C01E H01C 107(3) . . ?
C01G C01E H01D 109(2) . . ?
H01C C01E H01D 110(3) . . ?
C01C C01F H01P 120.7 . . ?
C01H C01F C01C 118.6(3) . . ?
C01H C01F H01P 120.7 . . ?
C01D C01G C01E 107.1(3) . . ?
C01D C01G H01E 114(3) . . ?
C01D C01G H01F 111.0(18) . . ?
C01E C01G H01E 108(3) . . ?
C01E C01G H01F 112(2) . . ?
H01E C01G H01F 105(4) . . ?
C01B C01H C01F 121.7(3) . . ?
C01B C01H H01Q 119.1 . . ?
C01F C01H H01Q 119.1 . . ?
C0AA C1 C2 34.9(8) . . ?
C0AA C1 C4AA 115.6(9) . . ?
C0AA C1 H1 111(3) . . ?
C2 C1 H1 83(3) . . ?
C1AA C1 C0AA 84.1(13) . . ?
C1AA C1 C2 49.2(7) . . ?
C1AA C1 C4AA 65.0(9) . . ?
C1AA C1 H1 47(3) . . ?
C4AA C1 C2 95.1(9) . . ?
C4AA C1 H1 88(3) . . ?
C00W C0AA C1AA 98.7(11) . . ?
C00W C0AA H0AA 107(3) . . ?
C1 C0AA C00W 120.4(8) . . ?
C1 C0AA C1AA 43.0(7) . . ?
C1 C0AA H0AA 123(3) . . ?
C2 C0AA C00W 67.9(8) . . ?
C2 C0AA C1 97.0(17) . . ?
C2 C0AA C1AA 54.1(11) . . ?
C2 C0AA H0AA 72(3) . . ?
C1AA C0AA H0AA 103(3) . . ?
C00W C2 C1 96.2(9) . . ?
C00W C2 H0AA 97(2) . . ?
C1 C2 H0AA 85(3) . . ?
C0AA C2 C00W 69.0(7) . . ?
C0AA C2 C1 48.1(10) . . ?
C0AA C2 C1AA 87.9(14) . . ?
C0AA C2 H0AA 52(3) . . ?
C1AA C2 C00W 116.7(8) . . ?
C1AA C2 C1 39.8(6) . . ?
C1AA C2 H0AA 114(2) . . ?
C1 C1AA C0AA 52.9(8) . . ?
C1 C1AA C2 90.9(11) . . ?
C1 C1AA C4AA 67.8(8) . . ?
C1 C1AA H1 73(4) . . ?
C0AA C1AA H1 105(4) . . ?
C2 C1AA C0AA 38.0(4) . . ?
C2 C1AA C4AA 119.8(7) . . ?
C2 C1AA H1 124(3) . . ?
C4AA C1AA C0AA 99.3(9) . . ?
C4AA C1AA H1 103(4) . . ?
C012 C4AA C1 114.4(5) . . ?
C012 C4AA C1AA 116.0(4) . . ?
C012 C4AA H4AA 116.5(18) . . ?
C1 C4AA H4AA 121.8(18) . . ?
C1AA C4AA C1 47.2(4) . . ?
C1AA C4AA H4AA 122.8(19) . . ?

loop_
_geom_bond_atom_site_label_1
_geom_bond_atom_site_label_2
_geom_bond_distance
_geom_bond_site_symmetry_2
_geom_bond_publ_flag
O001 C009 1.213(2) . ?
O002 C00D 1.213(2) . ?
N003 N004 1.412(2) . ?
N003 C00B 1.280(2) . ?
N004 C008 1.419(3) . ?
N004 C009 1.371(3) . ?
N005 N006 1.412(2) . ?
N005 C00D 1.364(3) . ?
N005 C00W 1.416(3) . ?
N006 C00K 1.278(3) . ?
O007 C010 1.232(3) . ?
C008 C00L 1.378(3) . ?
C008 C00R 1.369(3) . ?
C009 C00C 1.536(3) . ?
O00A C00V 1.225(3) . ?
C00B C00C 1.517(3) . ?
C00B C00U 1.479(3) . ?
C00C C00G 1.513(3) . ?
C00C C00J 1.506(3) . ?
C00D C00H 1.539(3) . ?
C00E C00F 1.491(3) . ?
C00E C00H 1.509(3) . ?
C00E C00O 1.332(3) . ?
C00F C00Q 1.381(3) . ?
C00F C00Y 1.384(3) . ?
C00G C00I 1.483(3) . ?
C00G C00T 1.332(3) . ?
C00H C00K 1.517(3) . ?
C00H C00P 1.509(3) . ?
C00I C00Z 1.391(3) . ?
C00I C01B 1.375(3) . ?
C00J C00M 1.328(3) . ?
C00J C014 1.498(4) . ?
C00K C00X 1.478(3) . ?
C00L H00L 0.9300 . ?
C00L C013 1.368(3) . ?
C00M C010 1.446(4) . ?
C00M C019 1.507(4) . ?
C00N H00N 0.9300 . ?
C00N C00W 1.349(3) . ?
C00N C012 1.373(3) . ?
C00O H00O 0.9300 . ?
C00O C00V 1.468(3) . ?
C00P C00S 1.323(3) . ?
C00P C01D 1.500(4) . ?
C00Q H00Q 0.9300 . ?
C00Q C011 1.366(3) . ?
C00R H00R 0.9300 . ?
C00R C018 1.370(3) . ?
C00S C00V 1.451(4) . ?
C00S C01E 1.497(4) . ?
C00T H00T 0.9300 . ?
C00T C010 1.466(4) . ?
C00U H00D 0.9600 . ?
C00U H00E 0.9600 . ?
C00U H00F 0.9600 . ?
C00W C0AA 1.443(9) . ?
C00W C2 1.432(7) . ?
C00X H00A 0.9600 . ?
C00X H00B 0.9600 . ?
C00X H00C 0.9600 . ?
C00Y H00Y 0.9300 . ?
C00Y C015 1.369(3) . ?
C00Z H00Z 0.9300 . ?
C00Z C01C 1.367(4) . ?
C011 H011 0.9300 . ?
C011 C016 1.374(4) . ?
C012 C4AA 1.326(4) . ?
C012 H012 0.92(3) . ?
C013 H013 0.9300 . ?
C013 C01A 1.377(3) . ?
C014 C017 1.527(4) . ?
C014 H01G 0.97(3) . ?
C014 H01H 0.94(3) . ?
C015 H015 0.9300 . ?
C015 C016 1.358(4) . ?
C016 H016 0.9300 . ?
C017 C019 1.506(5) . ?
C017 H01I 0.94(3) . ?
C017 H01J 1.01(3) . ?
C018 H018 0.9300 . ?
C018 C01A 1.360(3) . ?
C019 H01K 0.96(2) . ?
C019 H01L 0.99(3) . ?
C01A H01M 0.9300 . ?
C01B H01N 0.9300 . ?
C01B C01H 1.360(4) . ?
C01C H01O 0.9300 . ?
C01C C01F 1.377(4) . ?
C01D C01G 1.527(5) . ?
C01D H01A 0.93(3) . ?
C01D H01B 0.97(3) . ?
C01E C01G 1.533(6) . ?
C01E H01C 0.90(4) . ?
C01E H01D 0.92(3) . ?
C01F H01P 0.9300 . ?
C01F C01H 1.362(4) . ?
C01G H01E 0.85(4) . ?
C01G H01F 1.02(4) . ?
C01H H01Q 0.9300 . ?
C1 C0AA 1.373(9) . ?
C1 C2 1.83(2) . ?
C1 C1AA 1.173(9) . ?
C1 C4AA 1.480(12) . ?
C1 H1 1.29(7) . ?
C0AA C2 1.056(10) . ?
C0AA C1AA 1.71(2) . ?
C0AA H0AA 1.00(6) . ?
C2 C1AA 1.388(9) . ?
C2 H0AA 1.21(5) . ?
C1AA C4AA 1.449(9) . ?
C1AA H1 0.98(6) . ?
C4AA H4AA 0.96(3) . ?
